data_7023934
loop_
_publ_author_name
'Yu, Tingting'
'Ma, Huiyuan'
'Zhang, Chunjing'
'Pang, Haijun'
'Li, Shaobin'
'Liu, Heng'

_publ_section_title
;
 A 3d-4f heterometallic 3D POMOF based on lacunary Dawson
 polyoxometalates.
;
_journal_issue 46
_journal_name_full 'Dalton transactions (Cambridge, England : 2003)'
_journal_page_first 16328
_journal_page_last 16333
_journal_paper_doi 10.1039/c3dt51983j
_journal_volume 42
_journal_year 2013
_chemical_formula_moiety 'C50 H102 Ce4 Mn4 N10 Na2 O152 P4 W30'
_chemical_formula_sum 'C50 H102 Ce4 Mn4 N10 Na2 O152 P4 W30'
_chemical_formula_weight 9740.94
_chemical_name_systematic
;
?
;
_space_group_IT_number 2
_symmetry_space_group_name_Hall '-P 1'
_symmetry_space_group_name_H-M 'P -1'
_atom_sites_solution_hydrogens geom
_atom_sites_solution_primary direct
_atom_sites_solution_secondary difmap
_audit_creation_method SHELXL-97
_cell_angle_alpha 84.835(5)
_cell_angle_beta 89.828(5)
_cell_angle_gamma 74.460(5)
_cell_formula_units_Z 1
_cell_length_a 15.369(5)
_cell_length_b 15.403(5)
_cell_length_c 20.104(5)
_cell_measurement_temperature 293(2)
_cell_volume 4565(2)
_computing_structure_refinement 'SHELXL-97 (Sheldrick, 1997)'
_computing_structure_solution 'SHELXS-97 (Sheldrick, 1990)'
_diffrn_ambient_temperature 293(2)
_diffrn_measured_fraction_theta_full 0.985
_diffrn_measured_fraction_theta_max 0.951
_diffrn_radiation_monochromator graphite
_diffrn_radiation_source 'fine-focus sealed tube'
_diffrn_radiation_type MoK\a
_diffrn_radiation_wavelength 0.71069
_diffrn_reflns_av_R_equivalents 0.0610
_diffrn_reflns_av_sigmaI/netI 0.1249
_diffrn_reflns_limit_h_max 20
_diffrn_reflns_limit_h_min -20
_diffrn_reflns_limit_k_max 20
_diffrn_reflns_limit_k_min -20
_diffrn_reflns_limit_l_max 26
_diffrn_reflns_limit_l_min -24
_diffrn_reflns_number 36999
_diffrn_reflns_theta_full 25.00
_diffrn_reflns_theta_max 28.47
_diffrn_reflns_theta_min 2.43
_exptl_absorpt_coefficient_mu 20.189
_exptl_crystal_density_diffrn 3.473
_exptl_crystal_density_method 'not measured'
_exptl_crystal_F_000 4196.0
_refine_diff_density_max 8.679
_refine_diff_density_min -5.080
_refine_diff_density_rms 0.546
_refine_ls_extinction_method none
_refine_ls_goodness_of_fit_ref 0.862
_refine_ls_hydrogen_treatment mixed
_refine_ls_matrix_type full
_refine_ls_number_parameters 1112
_refine_ls_number_reflns 21938
_refine_ls_number_restraints 67
_refine_ls_restrained_S_all 0.861
_refine_ls_R_factor_all 0.1199
_refine_ls_R_factor_gt 0.0694
_refine_ls_shift/su_max 0.130
_refine_ls_shift/su_mean 0.002
_refine_ls_structure_factor_coef Fsqd
_refine_ls_weighting_details 'calc w=1/[\s^2^(Fo^2^)+(0.0918P)^2^+205.7320P] where P=(Fo^2^+2Fc^2^)/3'
_refine_ls_weighting_scheme calc
_refine_ls_wR_factor_gt 0.1677
_refine_ls_wR_factor_ref 0.1890
_reflns_number_gt 12915
_reflns_number_total 23074
_reflns_threshold_expression >2sigma(I)
_cod_data_source_file c3dt51983j.txt
_cod_data_source_block ytt
_cod_original_cell_volume 4566(2)
_cod_database_code 7023934

loop_
_symmetry_equiv_pos_as_xyz
'x, y, z'
'-x, -y, -z'

loop_
_atom_site_label
_atom_site_type_symbol
_atom_site_fract_x
_atom_site_fract_y
_atom_site_fract_z
_atom_site_U_iso_or_equiv
_atom_site_adp_type
_atom_site_occupancy
_atom_site_symmetry_multiplicity
_atom_site_calc_flag
_atom_site_refinement_flags
W15 W 0.73096(5) -0.87803(5) 1.48225(4) 0.01612(17) Uani 1 1 d .
W14 W 0.88075(5) -0.73004(5) 1.47985(4) 0.01665(17) Uani 1 1 d .
W13 W 1.04839(5) -0.75113(5) 1.36902(4) 0.01879(18) Uani 1 1 d .
W12 W 0.94101(5) -1.05957(5) 1.25268(4) 0.02101(18) Uani 1 1 d .
W11 W 1.07833(5) -0.92275(5) 1.25027(4) 0.02162(18) Uani 1 1 d .
W10 W 0.56760(5) -0.70544(5) 1.36079(4) 0.01827(17) Uani 1 1 d .
W9 W 0.54956(6) -0.52602(6) 1.21977(5) 0.0261(2) Uani 1 1 d .
W8 W 0.76012(5) -1.03736(5) 1.37390(4) 0.01832(18) Uani 1 1 d .
W7 W 0.59544(5) -0.86368(5) 1.25302(5) 0.02155(18) Uani 1 1 d .
W6 W 0.88562(5) -0.57823(5) 1.24583(5) 0.02291(19) Uani 1 1 d .
W5 W 0.72002(5) -0.55636(5) 1.35752(4) 0.01900(18) Uani 1 1 d .
W4 W 0.91534(6) -0.75284(6) 1.12614(5) 0.0257(2) Uani 1 1 d .
W3 W 0.77758(6) -0.88837(6) 1.12939(5) 0.0252(2) Uani 1 1 d .
Ce2 Ce 0.64025(8) -0.36248(7) 1.49849(7) 0.0244(3) Uani 1 1 d U
W2 W 0.57670(6) -0.68770(6) 1.10984(5) 0.0276(2) Uani 1 1 d .
W1 W 0.71866(6) -0.54933(6) 1.10585(5) 0.0293(2) Uani 1 1 d .
Ce1 Ce 0.35328(10) -0.30881(10) 1.13822(8) 0.0402(4) Uani 1 1 d .
P2 P 0.7361(3) -0.7151(3) 1.2406(2) 0.0128(9) Uani 1 1 d .
Mn2 Mn 0.93069(18) -1.06923(17) 1.50095(15) 0.0155(6) Uani 1 1 d .
Mn1 Mn 1.09486(19) -1.08616(18) 1.39160(15) 0.0184(6) Uani 1 1 d .
P1 P 0.9144(3) -0.9040(3) 1.3742(2) 0.0091(9) Uani 1 1 d .
C25 C 0.5845(13) 0.0503(13) 1.6740(11) 0.022(4) Uani 1 1 d .
C24 C 0.5938(13) -0.0163(13) 1.6262(12) 0.027(5) Uani 1 1 d .
N5 N 0.6071(14) -0.1444(12) 1.5353(11) 0.040(5) Uani 1 1 d .
C23 C 0.5189(15) -0.0310(15) 1.5972(12) 0.032(5) Uani 1 1 d .
H23A H 0.4620 0.0036 1.6080 0.039 Uiso 1 1 calc R
C22 C 0.1096(19) 0.0007(17) 1.0478(13) 0.044(7) Uani 1 1 d .
H22A H 0.1160 0.0575 1.0327 0.053 Uiso 1 1 calc R
C21 C 0.093(2) -0.161(2) 1.0996(17) 0.072(11) Uani 1 1 d .
H21A H 0.0872 -0.2158 1.1193 0.086 Uiso 1 1 calc R
C20 C 0.5253(14) -0.0960(14) 1.5520(14) 0.034(6) Uani 1 1 d .
H20A H 0.4734 -0.1056 1.5338 0.041 Uiso 1 1 calc R
C19 C 0.9490(14) -0.3197(16) 1.3949(13) 0.036(6) Uani 1 1 d .
H19A H 0.9626 -0.2662 1.3796 0.043 Uiso 1 1 calc R
C18 C 0.9771(16) -0.4739(15) 1.3984(14) 0.038(6) Uani 1 1 d .
H18A H 1.0093 -0.5297 1.3852 0.045 Uiso 1 1 calc R
C17 C 0.9970(16) -0.3971(17) 1.3710(16) 0.050(8) Uani 1 1 d .
C16 C 0.8783(16) -0.3148(15) 1.4423(13) 0.036(6) Uani 1 1 d .
H16A H 0.8451 -0.2602 1.4568 0.044 Uiso 1 1 calc R
O72 O 0.9554(9) -0.6470(9) 1.3105(7) 0.023(3) Uani 1 1 d .
O71 O 0.8096(9) -0.6517(9) 1.0903(7) 0.027(3) Uani 1 1 d .
O70 O 0.6815(10) -0.7777(11) 1.0915(9) 0.039(4) Uani 1 1 d .
O69 O 0.9453(12) -0.5015(11) 1.2238(8) 0.041(4) Uani 1 1 d .
O68 O 0.8040(8) -0.5106(9) 1.3049(8) 0.024(3) Uani 1 1 d .
O67 O 0.551(4) -0.482(3) 1.506(3) 0.25(3) Uani 1 1 d U
O66 O 0.5176(9) -0.9233(11) 1.2331(9) 0.039(4) Uani 1 1 d .
O65 O 0.8075(8) -0.6313(8) 1.4129(6) 0.016(3) Uani 1 1 d .
O64 O 0.698(2) -0.5179(15) 1.5702(18) 0.135(14) Uani 1 1 d .
O63 O 1.1313(9) -0.6940(9) 1.3585(8) 0.027(3) Uani 1 1 d U
O62 O 0.5006(10) -0.6956(11) 1.0483(8) 0.038(4) Uani 1 1 d .
O61 O 0.8185(9) -0.9140(8) 1.3870(8) 0.025(3) Uani 1 1 d .
O60 O 0.8592(11) -0.8291(11) 1.0816(8) 0.039(4) Uani 1 1 d .
O59 O 0.5097(14) -0.3316(14) 1.0876(11) 0.066(6) Uani 1 1 d U
O58 O 0.9427(9) -0.9265(8) 1.3027(7) 0.019(3) Uani 1 1 d .
O57 O 0.6317(9) -0.5057(8) 1.2803(7) 0.022(3) Uani 1 1 d .
O56 O 0.6843(11) -0.2923(9) 1.3867(9) 0.038(4) Uani 1 1 d .
O55 O 0.9455(10) -1.1507(10) 1.2080(8) 0.035(4) Uani 1 1 d .
O54 O 0.6460(10) -0.6108(10) 1.0651(8) 0.031(3) Uani 1 1 d U
O53 O 0.6999(11) -0.3337(13) 1.6157(9) 0.047(5) Uani 1 1 d .
O52 O 0.8010(10) -0.3907(11) 1.5089(9) 0.043(4) Uani 1 1 d .
O51 O 0.5232(9) -0.6113(9) 1.2836(7) 0.025(3) Uani 1 1 d .
C15 C 0.6843(15) -0.1292(13) 1.5620(10) 0.024(4) Uani 1 1 d .
H15A H 0.7411 -0.1627 1.5501 0.029 Uiso 1 1 calc R
O50 O 0.4895(11) -0.3059(13) 1.4381(9) 0.049(5) Uani 1 1 d .
O49 O 0.9791(8) -0.6931(8) 1.4426(7) 0.018(3) Uani 1 1 d U
O48 O 0.6975(9) -0.9746(8) 1.4468(8) 0.024(3) Uani 1 1 d .
O47 O 0.8636(10) -0.9662(9) 1.1810(7) 0.026(3) Uani 1 1 d .
O46 O 0.3559(14) -0.1796(15) 1.0473(11) 0.071(6) Uani 1 1 d .
O45 O 0.8000(9) -0.7793(8) 1.1990(8) 0.028(3) Uani 1 1 d .
O44 O 0.3896(14) -0.4521(13) 1.0743(10) 0.064(6) Uani 1 1 d .
O43 O 0.7845(8) -0.6608(8) 1.2774(7) 0.016(3) Uani 1 1 d U
O42 O 0.4761(10) -0.6666(10) 1.4088(8) 0.032(4) Uani 1 1 d .
O41 O 0.6410(9) -0.6314(9) 1.3752(7) 0.023(3) Uani 1 1 d U
O40 O 0.2426(13) -0.2957(15) 1.0370(10) 0.069(6) Uani 1 1 d .
O39 O 0.5528(9) -0.7599(9) 1.1842(8) 0.026(3) Uani 1 1 d .
O38 O 0.6687(8) -0.6455(8) 1.1870(7) 0.020(3) Uani 1 1 d .
O37 O 0.2235(13) -0.1838(13) 1.1593(10) 0.053(5) Uani 1 1 d .
O36 O 0.9850(10) -0.7325(12) 1.0641(10) 0.045(5) Uani 1 1 d .
O35 O 1.2163(11) -1.1984(11) 1.3668(10) 0.047(5) Uani 1 1 d .
O34 O 0.6796(11) -0.4709(9) 1.4088(8) 0.035(4) Uani 1 1 d .
O33 O 0.8313(8) -0.9483(8) 1.5292(7) 0.017(3) Uani 1 1 d .
O32 O 0.8497(10) -0.6598(9) 1.5452(8) 0.031(4) Uani 1 1 d .
O31 O 0.7293(11) -0.4692(12) 1.0433(10) 0.048(5) Uani 1 1 d .
O30 O 0.6583(10) -0.8543(9) 1.5470(7) 0.028(3) Uani 1 1 d .
O29 O 0.6366(9) -0.7969(10) 1.4150(7) 0.023(3) Uani 1 1 d .
O28 O 0.6779(9) -0.7618(9) 1.2832(7) 0.021(3) Uani 1 1 d U
O27 O 0.9885(10) -0.8428(11) 1.1796(8) 0.034(4) Uani 1 1 d .
O26 O 1.1043(9) -0.8458(8) 1.4224(7) 0.022(3) Uani 1 1 d .
O25 O 0.7805(10) -0.7769(8) 1.4755(7) 0.023(3) Uani 1 1 d .
O24 O 0.9818(8) -0.9757(8) 1.4269(7) 0.019(3) Uani 1 1 d .
O23 O 0.5215(9) -0.7839(8) 1.3095(6) 0.018(3) Uani 1 1 d .
O22 O 1.0523(8) -1.1668(8) 1.4730(7) 0.018(3) Uani 1 1 d .
N4 N 0.8640(13) -0.3922(12) 1.4637(11) 0.035(5) Uani 1 1 d .
O21 O 0.8507(9) -1.0993(9) 1.4285(7) 0.022(3) Uani 1 1 d .
O20 O 0.6609(9) -0.9395(9) 1.3185(7) 0.024(3) Uani 1 1 d .
O19 O 0.9264(9) -0.6665(9) 1.1849(7) 0.025(3) Uani 1 1 d .
O18 O 0.6876(11) -0.9003(10) 1.1911(9) 0.039(4) Uani 1 1 d .
O17 O 0.6995(10) -1.1181(9) 1.3671(8) 0.032(4) Uani 1 1 d .
O16 O 1.0362(10) -1.0162(9) 1.2132(9) 0.034(4) Uani 1 1 d .
O15 O 0.6129(11) -0.2021(10) 1.4884(9) 0.038(4) Uani 1 1 d .
O14 O 1.1701(10) -0.9195(11) 1.2017(8) 0.036(4) Uani 1 1 d .
O13 O 1.0600(9) -0.8110(9) 1.2910(7) 0.023(3) Uani 1 1 d .
O12 O 1.0064(9) -1.1161(9) 1.3248(8) 0.028(3) Uani 1 1 d .
O11 O 0.7881(9) -0.5284(9) 1.1747(8) 0.028(3) Uani 1 1 d .
O10 O 1.1303(8) -0.9928(9) 1.3222(7) 0.025(3) Uani 1 1 d .
O9 O 0.8243(9) -1.0445(9) 1.2953(7) 0.024(3) Uani 1 1 d U
O8 O 0.7610(11) -0.9531(11) 1.0678(9) 0.045(5) Uani 1 1 d .
O7 O 0.4584(11) -0.4332(10) 1.2188(8) 0.037(4) Uani 1 1 d U
N3 N 0.1606(13) -0.1320(13) 1.1173(12) 0.042(6) Uani 1 1 d .
C14 C 0.6771(15) -0.0693(16) 1.6030(13) 0.039(6) Uani 1 1 d .
H14A H 0.7301 -0.0594 1.6188 0.046 Uiso 1 1 calc R
C13 C 1.0661(15) -0.4003(14) 1.3230(13) 0.034(6) Uani 1 1 d .
C12 C 0.9107(17) -0.4709(15) 1.4450(14) 0.043(7) Uani 1 1 d .
H12A H 0.8988 -0.5241 1.4631 0.051 Uiso 1 1 calc R
C11 C 0.5086(18) 0.125(2) 1.6751(16) 0.065(10) Uani 1 1 d .
H11A H 0.4619 0.1358 1.6436 0.078 Uiso 1 1 calc R
C10 C 0.039(2) -0.026(2) 1.0246(18) 0.068(10) Uani 1 1 d .
C9 C 1.0801(17) -0.3230(18) 1.2935(15) 0.051(8) Uani 1 1 d .
H9A H 1.0436 -0.2682 1.3053 0.061 Uiso 1 1 calc R
O6 O 0.3255(19) -0.2904(19) 1.2629(13) 0.101(9) Uani 1 1 d .
C8 C 0.168(2) -0.0503(17) 1.0904(15) 0.062(9) Uani 1 1 d .
H8A H 0.2175 -0.0306 1.1031 0.075 Uiso 1 1 calc R
C7 C 0.506(2) 0.181(2) 1.7231(18) 0.075(11) Uani 1 1 d .
H5A H 0.4586 0.2339 1.7222 0.090 Uiso 1 1 calc R
C6 C 0.027(2) -0.111(2) 1.0518(18) 0.072(10) Uani 1 1 d .
H3A H -0.0211 -0.1323 1.0387 0.087 Uiso 1 1 calc R
C5 C 0.647(2) 0.039(2) 1.724(2) 0.081(12) Uani 1 1 d .
H1A H 0.6966 -0.0119 1.7259 0.097 Uiso 1 1 calc R
Na1 Na 0.8142(8) -0.3917(8) 0.9764(6) 0.058(3) Uani 1 1 d .
O5 O 0.9232(8) -0.8109(8) 1.3848(6) 0.017(3) Uani 1 1 d .
O4 O 0.5035(11) -0.5907(11) 1.1586(9) 0.037(4) Uani 1 1 d U
N2 N 0.566(2) 0.1642(15) 1.7709(13) 0.065(8) Uani 1 1 d .
O3 O 0.5567(19) 0.2192(19) 1.8160(15) 0.099(8) Uani 1 1 d U
C4 C 0.642(2) 0.099(2) 1.769(2) 0.114(19) Uani 1 1 d .
H6A H 0.6892 0.0944 1.7990 0.137 Uiso 1 1 calc R
C3 C 1.147(2) -0.3209(18) 1.2459(19) 0.073(11) Uani 1 1 d .
H7A H 1.1584 -0.2668 1.2293 0.088 Uiso 1 1 calc R
N1 N 1.1959(14) -0.4032(14) 1.2249(14) 0.053(7) Uani 1 1 d .
O2 O 1.2515(12) -0.4041(12) 1.1710(14) 0.075(8) Uani 1 1 d .
C2 C 1.182(3) -0.476(2) 1.252(2) 0.087(13) Uani 1 1 d .
H4A H 1.2153 -0.5311 1.2380 0.104 Uiso 1 1 calc R
C1 C 1.118(3) -0.4783(19) 1.301(3) 0.111(18) Uani 1 1 d .
H26A H 1.1116 -0.5337 1.3191 0.133 Uiso 1 1 calc R
O1 O 0.6193(10) -0.4779(10) 1.1563(8) 0.035(4) Uiso 1 1 d .

loop_
_atom_site_aniso_label
_atom_site_aniso_U_11
_atom_site_aniso_U_22
_atom_site_aniso_U_33
_atom_site_aniso_U_23
_atom_site_aniso_U_13
_atom_site_aniso_U_12
W15 0.0114(3) 0.0129(3) 0.0212(4) 0.0011(3) -0.0038(3) 0.0008(3)
W14 0.0166(4) 0.0102(3) 0.0208(4) -0.0014(3) -0.0068(3) 0.0006(3)
W13 0.0143(4) 0.0154(4) 0.0262(5) 0.0003(3) -0.0054(3) -0.0038(3)
W12 0.0208(4) 0.0161(4) 0.0241(5) -0.0058(3) -0.0046(3) 0.0000(3)
W11 0.0158(4) 0.0220(4) 0.0242(5) -0.0019(4) -0.0007(3) -0.0002(3)
W10 0.0120(3) 0.0173(4) 0.0212(4) 0.0024(3) -0.0038(3) 0.0023(3)
W9 0.0242(4) 0.0207(4) 0.0277(5) 0.0025(4) -0.0088(4) 0.0025(3)
W8 0.0159(4) 0.0119(3) 0.0266(5) -0.0002(3) -0.0065(3) -0.0031(3)
W7 0.0184(4) 0.0186(4) 0.0263(5) 0.0005(3) -0.0081(3) -0.0032(3)
W6 0.0221(4) 0.0192(4) 0.0262(5) 0.0033(4) -0.0057(4) -0.0051(3)
W5 0.0214(4) 0.0103(3) 0.0222(5) -0.0012(3) -0.0078(3) 0.0012(3)
W4 0.0225(4) 0.0295(4) 0.0208(5) 0.0011(4) -0.0014(3) -0.0007(3)
W3 0.0260(4) 0.0238(4) 0.0226(5) -0.0037(4) -0.0067(4) -0.0004(3)
Ce2 0.0196(5) 0.0198(5) 0.0319(7) -0.0058(5) 0.0003(5) -0.0011(4)
W2 0.0268(4) 0.0258(4) 0.0257(5) 0.0008(4) -0.0096(4) 0.0000(3)
W1 0.0308(5) 0.0258(4) 0.0264(5) 0.0060(4) -0.0070(4) -0.0018(4)
Ce1 0.0348(7) 0.0390(8) 0.0387(9) -0.0007(7) -0.0078(6) 0.0030(6)
P2 0.018(2) 0.007(2) 0.011(2) -0.0001(18) -0.0012(19) 0.0008(17)
Mn2 0.0128(13) 0.0109(13) 0.0216(16) 0.0017(12) -0.0087(12) -0.0020(10)
Mn1 0.0177(14) 0.0147(14) 0.0198(17) -0.0035(12) -0.0037(12) 0.0012(11)
P1 0.0066(19) 0.0063(19) 0.014(2) -0.0023(18) -0.0018(17) -0.0006(15)
C25 0.015(9) 0.025(10) 0.024(12) -0.001(9) 0.006(8) 0.000(8)
C24 0.015(9) 0.022(10) 0.045(15) -0.008(10) -0.017(9) -0.003(8)
N5 0.053(13) 0.015(9) 0.054(15) -0.013(9) 0.016(11) -0.007(8)
C23 0.024(11) 0.030(12) 0.044(15) 0.007(11) -0.005(10) -0.012(9)
C22 0.063(18) 0.038(14) 0.033(15) 0.004(12) -0.012(13) -0.021(13)
C21 0.06(2) 0.047(18) 0.08(3) 0.035(17) -0.032(19) 0.015(15)
C20 0.013(10) 0.025(11) 0.061(18) 0.000(11) -0.010(10) 0.000(8)
C19 0.018(10) 0.042(13) 0.052(17) -0.013(12) -0.005(11) -0.013(9)
C18 0.040(14) 0.023(11) 0.053(18) -0.016(11) 0.013(12) -0.008(10)
C17 0.028(13) 0.036(14) 0.08(2) -0.025(15) 0.001(14) 0.007(10)
C16 0.038(13) 0.028(12) 0.041(15) -0.027(11) 0.009(11) 0.005(10)
O72 0.030(8) 0.025(7) 0.010(7) -0.003(6) 0.007(6) 0.001(6)
O71 0.022(7) 0.026(8) 0.025(9) 0.006(7) 0.007(6) 0.008(6)
O70 0.025(8) 0.037(9) 0.040(11) 0.003(8) 0.005(7) 0.015(7)
O69 0.054(11) 0.041(9) 0.036(10) 0.011(8) -0.014(9) -0.028(8)
O68 0.013(6) 0.025(7) 0.036(9) 0.001(7) -0.011(6) -0.009(5)
O67 0.36(7) 0.16(3) 0.32(6) -0.13(4) 0.26(6) -0.19(4)
O66 0.014(7) 0.048(10) 0.054(12) -0.016(9) -0.020(7) 0.000(6)
O65 0.021(7) 0.021(7) 0.007(7) 0.007(5) -0.003(5) -0.010(5)
O64 0.19(3) 0.034(13) 0.16(3) -0.025(16) 0.07(3) -0.005(16)
O63 0.027(3) 0.027(3) 0.027(3) -0.0020(10) 0.0009(10) -0.0075(13)
O62 0.033(9) 0.054(10) 0.024(9) 0.000(8) -0.014(7) -0.009(8)
O61 0.017(7) 0.008(6) 0.048(10) 0.002(6) -0.010(7) -0.003(5)
O60 0.037(9) 0.041(9) 0.036(10) -0.003(8) -0.018(8) -0.006(7)
O59 0.066(6) 0.066(6) 0.066(6) -0.0060(11) 0.0016(10) -0.0171(18)
O58 0.025(7) 0.013(6) 0.015(7) 0.002(5) 0.000(6) -0.001(5)
O57 0.019(7) 0.013(6) 0.029(9) 0.003(6) -0.002(6) 0.002(5)
O56 0.053(10) 0.013(7) 0.051(12) -0.006(7) 0.008(9) -0.014(7)
O55 0.033(9) 0.035(9) 0.043(10) -0.029(8) 0.010(8) -0.009(7)
O54 0.031(4) 0.031(4) 0.031(4) -0.0034(11) 0.0009(10) -0.0091(13)
O53 0.026(9) 0.071(12) 0.053(12) -0.009(10) 0.008(8) -0.026(9)
O52 0.025(8) 0.052(10) 0.054(12) -0.002(9) 0.016(8) -0.014(8)
O51 0.017(7) 0.026(7) 0.028(9) -0.011(7) 0.003(6) 0.004(6)
C15 0.036(12) 0.023(10) 0.017(11) -0.002(9) 0.002(9) -0.014(9)
O50 0.032(9) 0.066(12) 0.039(11) -0.007(10) -0.012(8) 0.008(8)
O49 0.018(3) 0.018(3) 0.019(3) -0.0019(10) -0.0002(10) -0.0051(12)
O48 0.021(7) 0.012(6) 0.038(9) 0.000(6) 0.003(6) -0.005(5)
O47 0.036(8) 0.032(8) 0.012(7) -0.013(6) 0.003(6) -0.008(6)
O46 0.050(12) 0.078(15) 0.068(16) -0.001(12) -0.013(11) 0.008(11)
O45 0.027(8) 0.011(6) 0.042(10) -0.001(6) -0.005(7) 0.001(5)
O44 0.064(13) 0.056(12) 0.055(14) 0.000(11) -0.017(11) 0.013(10)
O43 0.016(3) 0.016(3) 0.016(3) -0.0013(10) -0.0003(10) -0.0049(12)
O42 0.029(8) 0.035(8) 0.034(10) 0.004(7) 0.008(7) -0.016(7)
O41 0.023(3) 0.023(3) 0.023(3) -0.0021(10) 0.0005(10) -0.0056(13)
O40 0.055(13) 0.079(15) 0.055(14) 0.006(12) -0.037(11) 0.008(11)
O39 0.025(7) 0.021(7) 0.036(9) -0.001(7) -0.010(7) -0.011(6)
O38 0.012(6) 0.020(7) 0.024(8) -0.005(6) 0.002(6) 0.004(5)
O37 0.050(12) 0.058(12) 0.043(12) 0.005(10) -0.007(10) -0.003(9)
O36 0.021(8) 0.054(11) 0.064(13) -0.001(10) 0.015(8) -0.016(7)
O35 0.029(9) 0.043(10) 0.060(13) -0.019(9) 0.001(9) 0.011(7)
O34 0.048(10) 0.022(8) 0.038(10) 0.005(7) -0.009(8) -0.015(7)
O33 0.018(6) 0.011(6) 0.019(8) 0.003(5) -0.004(6) -0.002(5)
O32 0.045(9) 0.014(7) 0.029(9) -0.010(6) -0.017(7) 0.005(6)
O31 0.039(10) 0.044(10) 0.056(13) 0.016(9) -0.004(9) -0.009(8)
O30 0.033(8) 0.028(8) 0.021(8) 0.003(7) -0.003(7) -0.004(6)
O29 0.019(7) 0.039(8) 0.010(7) 0.006(6) 0.003(6) -0.009(6)
O28 0.021(3) 0.020(3) 0.021(3) -0.0022(10) -0.0002(10) -0.0058(12)
O27 0.028(8) 0.047(10) 0.024(9) -0.002(8) -0.005(7) -0.006(7)
O26 0.028(7) 0.011(6) 0.027(8) 0.005(6) 0.003(6) -0.006(5)
O25 0.044(9) 0.013(6) 0.009(7) 0.002(6) -0.004(6) -0.003(6)
O24 0.016(6) 0.010(6) 0.027(8) -0.002(6) -0.006(6) 0.005(5)
O23 0.023(7) 0.021(7) 0.006(7) -0.001(5) 0.004(5) 0.001(5)
O22 0.016(6) 0.012(6) 0.024(8) 0.003(6) -0.002(6) -0.001(5)
N4 0.031(10) 0.029(10) 0.043(13) 0.013(9) -0.010(9) -0.013(8)
O21 0.020(7) 0.020(7) 0.025(8) -0.002(6) -0.005(6) -0.003(5)
O20 0.029(8) 0.026(7) 0.015(8) 0.001(6) 0.004(6) -0.006(6)
O19 0.028(8) 0.025(7) 0.019(8) 0.006(6) -0.010(6) -0.003(6)
O18 0.038(9) 0.021(8) 0.057(12) 0.001(8) -0.010(9) -0.006(7)
O17 0.038(9) 0.012(7) 0.045(11) 0.005(7) -0.007(8) -0.005(6)
O16 0.027(8) 0.017(7) 0.055(12) -0.018(7) -0.004(8) 0.004(6)
O15 0.039(9) 0.025(8) 0.045(11) -0.007(8) -0.011(8) -0.002(7)
O14 0.027(8) 0.046(10) 0.032(10) 0.003(8) -0.006(7) -0.006(7)
O13 0.017(7) 0.030(8) 0.020(8) -0.004(6) 0.000(6) 0.000(6)
O12 0.029(8) 0.017(7) 0.040(10) -0.012(7) 0.001(7) -0.004(6)
O11 0.021(7) 0.032(8) 0.030(9) -0.002(7) -0.018(7) -0.008(6)
O10 0.012(6) 0.035(8) 0.026(8) -0.014(7) 0.002(6) -0.003(6)
O9 0.024(3) 0.024(3) 0.024(3) -0.0026(10) 0.0000(10) -0.0066(13)
O8 0.044(10) 0.035(9) 0.049(12) -0.009(9) -0.015(9) 0.005(8)
O7 0.037(4) 0.037(4) 0.037(4) -0.0033(11) 0.0005(10) -0.0093(14)
N3 0.022(10) 0.033(11) 0.067(16) -0.020(11) -0.021(10) 0.002(8)
C14 0.027(12) 0.042(14) 0.048(17) -0.010(13) 0.002(11) -0.010(10)
C13 0.027(11) 0.018(10) 0.053(17) 0.006(11) -0.007(11) -0.002(8)
C12 0.049(15) 0.024(12) 0.058(19) 0.003(12) -0.016(14) -0.016(11)
C11 0.034(15) 0.09(2) 0.07(2) -0.060(19) -0.013(15) 0.007(14)
C10 0.053(19) 0.06(2) 0.09(3) 0.016(18) 0.028(18) -0.012(15)
C9 0.037(14) 0.046(15) 0.06(2) -0.012(15) 0.028(14) -0.001(12)
O6 0.11(2) 0.12(2) 0.065(18) -0.015(16) 0.005(16) 0.001(17)
C8 0.11(3) 0.023(13) 0.040(18) -0.012(13) -0.004(17) 0.018(14)
C7 0.055(19) 0.06(2) 0.09(3) -0.030(19) -0.045(19) 0.022(15)
C6 0.06(2) 0.08(2) 0.08(3) -0.03(2) 0.016(18) 0.000(17)
C5 0.05(2) 0.06(2) 0.12(3) -0.01(2) -0.03(2) 0.003(16)
Na1 0.077(8) 0.057(7) 0.052(8) 0.004(6) -0.001(6) -0.040(6)
O5 0.020(6) 0.017(6) 0.015(7) 0.014(5) -0.011(6) -0.011(5)
O4 0.037(4) 0.038(4) 0.038(4) -0.0048(11) 0.0005(10) -0.0098(14)
N2 0.11(2) 0.035(12) 0.058(17) -0.023(12) -0.036(16) -0.022(14)
O3 0.099(8) 0.099(8) 0.099(8) -0.0095(13) 0.0021(10) -0.026(2)
C4 0.08(3) 0.08(2) 0.16(4) -0.08(3) -0.09(3) 0.03(2)
C3 0.10(3) 0.029(15) 0.09(3) 0.005(16) 0.04(2) -0.020(16)
N1 0.036(12) 0.035(12) 0.09(2) -0.011(12) 0.030(13) -0.011(9)
O2 0.033(10) 0.038(10) 0.14(2) 0.007(12) 0.044(12) -0.001(8)
C2 0.09(3) 0.06(2) 0.11(4) -0.03(2) 0.06(3) -0.02(2)
C1 0.11(3) 0.016(14) 0.20(5) 0.00(2) 0.04(3) -0.004(16)

loop_
_atom_type_symbol
_atom_type_description
_atom_type_scat_dispersion_real
_atom_type_scat_dispersion_imag
_atom_type_scat_source
C C 0.0033 0.0016 'International Tables Vol C Tables 4.2.6.8 and 6.1.1.4'
H H 0.0000 0.0000 'International Tables Vol C Tables 4.2.6.8 and 6.1.1.4'
N N 0.0061 0.0033 'International Tables Vol C Tables 4.2.6.8 and 6.1.1.4'
O O 0.0106 0.0060 'International Tables Vol C Tables 4.2.6.8 and 6.1.1.4'
P P 0.1023 0.0942 'International Tables Vol C Tables 4.2.6.8 and 6.1.1.4'
Mn Mn 0.3368 0.7283 'International Tables Vol C Tables 4.2.6.8 and 6.1.1.4'
Ce Ce -0.2486 2.6331 'International Tables Vol C Tables 4.2.6.8 and 6.1.1.4'
W W -0.8490 6.8722 'International Tables Vol C Tables 4.2.6.8 and 6.1.1.4'
Na Na 0.0362 0.0249 'International Tables Vol C Tables 4.2.6.8 and 6.1.1.4'

loop_
_geom_angle_atom_site_label_1
_geom_angle_atom_site_label_2
_geom_angle_atom_site_label_3
_geom_angle
_geom_angle_site_symmetry_1
_geom_angle_site_symmetry_3
O30 W15 O33 99.3(6) . .
O30 W15 O48 102.5(6) . .
O33 W15 O48 96.3(6) . .
O30 W15 O25 101.8(6) . .
O33 W15 O25 91.2(6) . .
O48 W15 O25 153.0(6) . .
O30 W15 O29 91.6(6) . .
O33 W15 O29 168.6(5) . .
O48 W15 O29 84.7(6) . .
O25 W15 O29 83.1(6) . .
O30 W15 O61 174.0(6) . .
O33 W15 O61 84.9(5) . .
O48 W15 O61 72.7(5) . .
O25 W15 O61 82.3(5) . .
O29 W15 O61 84.5(5) . .
O32 W14 O22 99.9(6) . 2_738
O32 W14 O25 100.7(7) . .
O22 W14 O25 92.0(5) 2_738 .
O32 W14 O49 102.6(7) . .
O22 W14 O49 96.5(5) 2_738 .
O25 W14 O49 153.4(6) . .
O32 W14 O65 91.0(6) . .
O22 W14 O65 168.8(6) 2_738 .
O25 W14 O65 83.5(5) . .
O49 W14 O65 83.4(5) . .
O32 W14 O5 174.1(6) . .
O22 W14 O5 85.0(5) 2_738 .
O25 W14 O5 82.3(5) . .
O49 W14 O5 73.3(5) . .
O65 W14 O5 84.3(5) . .
O63 W13 O26 101.2(6) . .
O63 W13 O13 101.3(6) . .
O26 W13 O13 96.2(6) . .
O63 W13 O49 102.3(6) . .
O26 W13 O49 91.9(6) . .
O13 W13 O49 153.0(5) . .
O63 W13 O72 91.2(6) . .
O26 W13 O72 167.2(6) . .
O13 W13 O72 83.9(5) . .
O49 W13 O72 82.6(5) . .
O63 W13 O5 172.9(6) . .
O26 W13 O5 84.0(5) . .
O13 W13 O5 82.8(5) . .
O49 W13 O5 72.5(5) . .
O72 W13 O5 83.4(5) . .
O55 W12 O12 99.8(7) . .
O55 W12 O16 100.9(7) . .
O12 W12 O16 94.5(7) . .
O55 W12 O9 101.4(6) . .
O12 W12 O9 95.3(6) . .
O16 W12 O9 153.7(6) . .
O55 W12 O47 94.3(7) . .
O12 W12 O47 166.0(6) . .
O16 W12 O47 82.4(6) . .
O9 W12 O47 82.1(6) . .
O55 W12 O58 173.0(6) . .
O12 W12 O58 84.0(5) . .
O16 W12 O58 72.8(5) . .
O9 W12 O58 84.0(5) . .
O47 W12 O58 82.0(5) . .
O14 W11 O10 101.9(7) . .
O14 W11 O13 100.6(7) . .
O10 W11 O13 95.1(6) . .
O14 W11 O16 101.9(7) . .
O10 W11 O16 94.6(7) . .
O13 W11 O16 153.0(6) . .
O14 W11 O27 92.7(7) . .
O10 W11 O27 165.4(6) . .
O13 W11 O27 83.0(6) . .
O16 W11 O27 81.3(6) . .
O14 W11 O58 172.2(6) . .
O10 W11 O58 84.5(5) . .
O13 W11 O58 83.0(5) . .
O16 W11 O58 73.0(6) . .
O27 W11 O58 80.8(5) . .
O42 W10 O29 102.2(7) . .
O42 W10 O41 103.9(7) . .
O29 W10 O41 92.0(6) . .
O42 W10 O23 99.4(6) . .
O29 W10 O23 94.0(6) . .
O41 W10 O23 154.1(6) . .
O42 W10 O51 94.6(6) . .
O29 W10 O51 163.0(6) . .
O41 W10 O51 81.7(6) . .
O23 W10 O51 85.3(5) . .
O42 W10 O28 171.5(6) . .
O29 W10 O28 82.6(5) . .
O41 W10 O28 82.8(5) . .
O23 W10 O28 73.0(5) . .
O51 W10 O28 81.1(5) . .
O7 W9 O4 98.1(7) . .
O7 W9 O57 105.1(7) . .
O4 W9 O57 156.8(6) . .
O7 W9 O51 105.1(7) . .
O4 W9 O51 83.5(7) . .
O57 W9 O51 89.1(6) . .
O7 W9 O1 97.9(7) . .
O4 W9 O1 95.2(7) . .
O57 W9 O1 83.2(6) . .
O51 W9 O1 156.9(6) . .
O7 W9 O38 163.2(7) . .
O4 W9 O38 71.0(6) . .
O57 W9 O38 86.7(5) . .
O51 W9 O38 86.7(5) . .
O1 W9 O38 71.3(6) . .
O17 W8 O21 101.1(6) . .
O17 W8 O9 102.1(7) . .
O21 W8 O9 97.5(6) . .
O17 W8 O48 100.2(7) . .
O21 W8 O48 91.2(6) . .
O9 W8 O48 153.9(5) . .
O17 W8 O20 90.9(6) . .
O21 W8 O20 166.8(6) . .
O9 W8 O20 85.0(6) . .
O48 W8 O20 81.3(6) . .
O17 W8 O61 170.8(6) . .
O21 W8 O61 84.8(5) . .
O9 W8 O61 84.0(6) . .
O48 W8 O61 72.3(5) . .
O20 W8 O61 82.6(5) . .
O66 W7 O20 101.0(7) . .
O66 W7 O18 102.5(7) . .
O20 W7 O18 91.4(7) . .
O66 W7 O23 98.3(7) . .
O20 W7 O23 96.3(6) . .
O18 W7 O23 156.0(6) . .
O66 W7 O39 96.9(7) . .
O20 W7 O39 162.0(6) . .
O18 W7 O39 82.6(6) . .
O23 W7 O39 83.2(6) . .
O66 W7 O28 169.9(6) . .
O20 W7 O28 84.7(5) . .
O18 W7 O28 85.6(6) . .
O23 W7 O28 72.6(5) . .
O39 W7 O28 77.9(5) . .
O69 W6 O72 101.1(7) . .
O69 W6 O19 102.6(8) . .
O72 W6 O19 91.6(6) . .
O69 W6 O68 98.9(7) . .
O72 W6 O68 94.2(6) . .
O19 W6 O68 156.2(6) . .
O69 W6 O11 95.0(7) . .
O72 W6 O11 163.6(6) . .
O19 W6 O11 81.9(6) . .
O68 W6 O11 86.2(6) . .
O69 W6 O43 170.3(7) . .
O72 W6 O43 84.8(6) . .
O19 W6 O43 84.8(5) . .
O68 W6 O43 72.9(5) . .
O11 W6 O43 79.5(5) . .
O34 W5 O65 99.5(7) . .
O34 W5 O41 102.4(7) . .
O65 W5 O41 91.6(6) . .
O34 W5 O68 102.0(7) . .
O65 W5 O68 93.7(5) . .
O41 W5 O68 153.8(6) . .
O34 W5 O57 97.4(6) . .
O65 W5 O57 162.9(5) . .
O41 W5 O57 81.8(6) . .
O68 W5 O57 85.8(5) . .
O34 W5 O43 172.3(6) . .
O65 W5 O43 83.2(5) . .
O41 W5 O43 84.7(5) . .
O68 W5 O43 70.6(5) . .
O57 W5 O43 80.5(5) . .
O36 W4 O27 102.9(8) . .
O36 W4 O19 100.5(8) . .
O27 W4 O19 91.0(6) . .
O36 W4 O60 98.4(8) . .
O27 W4 O60 95.8(7) . .
O19 W4 O60 157.9(7) . .
O36 W4 O71 94.0(7) . .
O27 W4 O71 162.7(7) . .
O19 W4 O71 82.3(6) . .
O60 W4 O71 85.1(6) . .
O36 W4 O45 170.7(7) . .
O27 W4 O45 83.9(6) . .
O19 W4 O45 85.4(6) . .
O60 W4 O45 74.4(6) . .
O71 W4 O45 79.7(5) . .
O8 W3 O47 102.5(7) . .
O8 W3 O18 102.5(8) . .
O47 W3 O18 91.5(7) . .
O8 W3 O60 97.8(8) . .
O47 W3 O60 95.4(6) . .
O18 W3 O60 156.5(7) . .
O8 W3 O70 93.6(7) . .
O47 W3 O70 163.9(7) . .
O18 W3 O70 83.6(7) . .
O60 W3 O70 83.6(7) . .
O8 W3 O45 170.0(7) . .
O47 W3 O45 84.7(5) . .
O18 W3 O45 84.0(6) . .
O60 W3 O45 74.4(6) . .
O70 W3 O45 79.5(6) . .
O15 Ce2 O52 94.2(6) . .
O15 Ce2 O50 75.9(6) . .
O52 Ce2 O50 154.6(6) . .
O15 Ce2 O34 129.0(5) . .
O52 Ce2 O34 83.5(6) . .
O50 Ce2 O34 84.9(6) . .
O15 Ce2 O56 64.4(5) . .
O52 Ce2 O56 76.3(6) . .
O50 Ce2 O56 78.3(6) . .
O34 Ce2 O56 65.6(5) . .
O15 Ce2 O42 83.9(5) . 2_648
O52 Ce2 O42 127.8(6) . 2_648
O50 Ce2 O42 75.1(5) . 2_648
O34 Ce2 O42 135.9(5) . 2_648
O56 Ce2 O42 142.7(5) . 2_648
O15 Ce2 O67 139.2(13) . .
O52 Ce2 O67 126.5(14) . .
O50 Ce2 O67 67.9(16) . .
O34 Ce2 O67 66.7(9) . .
O56 Ce2 O67 122.9(13) . .
O42 Ce2 O67 69.4(9) 2_648 .
O15 Ce2 O64 149.3(9) . .
O52 Ce2 O64 73.7(9) . .
O50 Ce2 O64 125.6(10) . .
O34 Ce2 O64 78.5(8) . .
O56 Ce2 O64 135.2(7) . .
O42 Ce2 O64 82.0(8) 2_648 .
O67 Ce2 O64 57.9(17) . .
O15 Ce2 O53 78.1(6) . .
O52 Ce2 O53 65.0(6) . .
O50 Ce2 O53 132.9(6) . .
O34 Ce2 O53 141.0(5) . .
O56 Ce2 O53 123.0(5) . .
O42 Ce2 O53 63.7(5) 2_648 .
O67 Ce2 O53 113.6(14) . .
O64 Ce2 O53 71.3(9) . .
O62 W2 O39 104.5(7) . .
O62 W2 O70 102.8(8) . .
O39 W2 O70 91.4(7) . .
O62 W2 O54 103.7(7) . .
O39 W2 O54 151.7(6) . .
O70 W2 O54 80.8(7) . .
O62 W2 O4 101.6(7) . .
O39 W2 O4 82.1(7) . .
O70 W2 O4 155.6(7) . .
O54 W2 O4 93.8(6) . .
O62 W2 O38 168.4(6) . .
O39 W2 O38 83.1(5) . .
O70 W2 O38 85.5(6) . .
O54 W2 O38 69.2(6) . .
O4 W2 O38 70.4(6) . .
O31 W1 O11 102.5(8) . .
O31 W1 O71 104.4(8) . .
O11 W1 O71 89.7(7) . .
O31 W1 O54 102.7(8) . .
O11 W1 O54 154.8(7) . .
O71 W1 O54 82.7(7) . .
O31 W1 O1 100.7(8) . .
O11 W1 O1 82.5(7) . .
O71 W1 O1 154.7(6) . .
O54 W1 O1 94.3(6) . .
O31 W1 O38 167.1(6) . .
O11 W1 O38 85.6(6) . .
O71 W1 O38 85.6(5) . .
O54 W1 O38 69.9(6) . .
O1 W1 O38 70.0(5) . .
O3 Ce1 O37 85.4(8) 2_658 .
O3 Ce1 O2 142.2(9) 2_658 1_455
O37 Ce1 O2 84.3(6) . 1_455
O3 Ce1 O59 66.2(8) 2_658 .
O37 Ce1 O59 138.3(7) . .
O2 Ce1 O59 136.7(6) 1_455 .
O3 Ce1 O6 67.5(10) 2_658 .
O37 Ce1 O6 66.3(8) . .
O2 Ce1 O6 75.1(9) 1_455 .
O59 Ce1 O6 122.6(8) . .
O3 Ce1 O46 73.3(8) 2_658 .
O37 Ce1 O46 74.3(6) . .
O2 Ce1 O46 137.1(8) 1_455 .
O59 Ce1 O46 68.7(7) . .
O6 Ce1 O46 125.5(8) . .
O3 Ce1 O7 80.7(7) 2_658 .
O37 Ce1 O7 131.3(6) . .
O2 Ce1 O7 79.2(6) 1_455 .
O59 Ce1 O7 75.6(6) . .
O6 Ce1 O7 65.2(7) . .
O46 Ce1 O7 141.9(6) . .
O3 Ce1 O44 134.6(8) 2_658 .
O37 Ce1 O44 138.7(6) . .
O2 Ce1 O44 69.1(7) 1_455 .
O59 Ce1 O44 70.7(7) . .
O6 Ce1 O44 130.5(8) . .
O46 Ce1 O44 104.0(7) . .
O7 Ce1 O44 75.2(6) . .
O3 Ce1 O40 138.3(8) 2_658 .
O37 Ce1 O40 75.5(7) . .
O2 Ce1 O40 72.9(8) 1_455 .
O59 Ce1 O40 105.3(7) . .
O6 Ce1 O40 131.9(8) . .
O46 Ce1 O40 65.9(7) . .
O7 Ce1 O40 139.0(6) . .
O44 Ce1 O40 67.0(6) . .
O43 P2 O45 111.4(8) . .
O43 P2 O28 115.1(8) . .
O45 P2 O28 112.1(8) . .
O43 P2 O38 106.9(7) . .
O45 P2 O38 104.5(8) . .
O28 P2 O38 106.1(7) . .
O21 Mn2 O26 94.9(6) . 2_738
O21 Mn2 O22 93.9(5) . .
O26 Mn2 O22 96.0(5) 2_738 .
O21 Mn2 O33 96.3(5) . .
O26 Mn2 O33 93.7(5) 2_738 .
O22 Mn2 O33 165.3(5) . .
O21 Mn2 O24 174.3(5) . 2_738
O26 Mn2 O24 90.5(5) 2_738 2_738
O22 Mn2 O24 87.2(5) . 2_738
O33 Mn2 O24 81.6(5) . 2_738
O21 Mn2 O24 92.0(5) . .
O26 Mn2 O24 173.0(5) 2_738 .
O22 Mn2 O24 82.2(5) . .
O33 Mn2 O24 86.8(5) . .
O24 Mn2 O24 82.7(5) 2_738 .
O10 Mn1 O12 93.1(6) . .
O10 Mn1 O33 92.4(5) . 2_738
O12 Mn1 O33 171.1(6) . 2_738
O10 Mn1 O22 171.6(5) . .
O12 Mn1 O22 91.6(5) . .
O33 Mn1 O22 82.1(5) 2_738 .
O10 Mn1 O24 90.3(5) . .
O12 Mn1 O24 90.1(5) . .
O33 Mn1 O24 82.8(5) 2_738 .
O22 Mn1 O24 82.6(5) . .
O10 Mn1 O35 92.0(6) . .
O12 Mn1 O35 95.4(6) . .
O33 Mn1 O35 91.4(6) 2_738 .
O22 Mn1 O35 94.6(6) . .
O24 Mn1 O35 173.9(6) . .
O5 P1 O61 113.0(7) . .
O5 P1 O58 109.5(7) . .
O61 P1 O58 110.2(8) . .
O5 P1 O24 107.8(7) . .
O61 P1 O24 107.3(7) . .
O58 P1 O24 108.9(7) . .
C5 C25 C11 117(2) . .
C5 C25 C24 120(2) . .
C11 C25 C24 123(2) . .
C23 C24 C14 114(2) . .
C23 C24 C25 121(2) . .
C14 C24 C25 125.4(18) . .
C20 N5 C15 120(2) . .
C20 N5 O15 119(2) . .
C15 N5 O15 120.8(18) . .
C24 C23 C20 122(2) . .
C8 C22 C10 122(3) . .
N3 C21 C6 123(3) . .
N5 C20 C23 119(2) . .
C17 C19 C16 124(2) . .
C12 C18 C17 122(2) . .
C19 C17 C18 115(3) . .
C19 C17 C13 123(3) . .
C18 C17 C13 122(2) . .
N4 C16 C19 115(2) . .
W6 O72 W13 165.7(8) . .
W1 O71 W4 148.5(9) . .
W2 O70 W3 145.6(9) . .
W6 O68 W5 124.3(7) . .
O67 O67 Ce2 153(5) 2_648 .
W5 O65 W14 165.9(7) . .
P1 O61 W8 129.4(8) . .
P1 O61 W15 127.4(8) . .
W8 O61 W15 91.5(5) . .
W4 O60 W3 120.2(9) . .
P1 O58 W11 128.1(7) . .
P1 O58 W12 127.0(7) . .
W11 O58 W12 90.7(5) . .
W9 O57 W5 147.6(7) . .
W1 O54 W2 127.0(8) . .
N4 O52 Ce2 131.8(14) . .
W9 O51 W10 147.7(7) . .
C14 C15 N5 120(2) . .
W14 O49 W13 122.5(6) . .
W15 O48 W8 122.9(7) . .
W3 O47 W12 168.2(9) . .
P2 O45 W3 132.0(8) . .
P2 O45 W4 129.6(7) . .
W3 O45 W4 89.2(5) . .
P2 O43 W6 133.6(8) . .
P2 O43 W5 126.3(7) . .
W6 O43 W5 90.8(4) . .
W10 O42 Ce2 166.4(9) . 2_648
W10 O41 W5 160.1(9) . .
W2 O39 W7 149.6(8) . .
P2 O38 W2 124.4(7) . .
P2 O38 W9 122.0(8) . .
W2 O38 W9 93.1(4) . .
P2 O38 W1 122.8(7) . .
W2 O38 W1 93.3(5) . .
W9 O38 W1 92.8(4) . .
N3 O37 Ce1 129.8(16) . .
W5 O34 Ce2 170.0(9) . .
W15 O33 Mn1 128.8(6) . 2_738
W15 O33 Mn2 128.9(7) . .
Mn1 O33 Mn2 99.8(5) 2_738 .
W1 O31 Na1 152.6(10) . .
W10 O29 W15 166.0(8) . .
P2 O28 W10 130.6(7) . .
P2 O28 W7 129.3(8) . .
W10 O28 W7 90.1(4) . .
W4 O27 W11 167.5(9) . .
W13 O26 Mn2 137.0(8) . 2_738
W14 O25 W15 149.7(8) . .
P1 O24 Mn1 120.8(8) . .
P1 O24 Mn2 121.4(7) . 2_738
Mn1 O24 Mn2 94.8(5) . 2_738
P1 O24 Mn2 121.4(7) . .
Mn1 O24 Mn2 94.6(5) . .
Mn2 O24 Mn2 97.3(5) 2_738 .
W7 O23 W10 122.3(7) . .
W14 O22 Mn1 128.2(7) 2_738 .
W14 O22 Mn2 129.5(7) 2_738 .
Mn1 O22 Mn2 99.5(5) . .
C12 N4 C16 124(2) . .
C12 N4 O52 118.9(19) . .
C16 N4 O52 117(2) . .
W8 O21 Mn2 136.2(7) . .
W7 O20 W8 164.7(8) . .
W6 O19 W4 156.0(8) . .
W7 O18 W3 157.4(8) . .
W12 O16 W11 121.8(8) . .
N5 O15 Ce2 130.6(14) . .
W13 O13 W11 148.6(8) . .
W12 O12 Mn1 136.4(7) . .
W1 O11 W6 148.7(8) . .
W11 O10 Mn1 135.8(7) . .
W8 O9 W12 147.8(8) . .
W9 O7 Ce1 142.0(9) . .
O37 N3 C21 120(2) . .
O37 N3 C8 120(2) . .
C21 N3 C8 120(2) . .
C15 C14 C24 125(2) . .
C9 C13 C1 115(3) . .
C9 C13 C17 120(2) . .
C1 C13 C17 124(3) . .
N4 C12 C18 120(2) . .
C7 C11 C25 118(3) . .
C22 C10 C6 118(3) . .
C22 C10 C10 130(3) . 2_557
C6 C10 C10 111(4) . 2_557
C13 C9 C3 123(2) . .
C22 C8 N3 122(3) . .
N2 C7 C11 122(3) . .
C21 C6 C10 115(3) . .
C25 C5 C4 123(3) . .
P1 O5 W14 127.3(7) . .
P1 O5 W13 129.6(8) . .
W14 O5 W13 91.0(4) . .
W9 O4 W2 125.1(8) . .
O3 N2 C7 118(3) . .
O3 N2 C4 120(3) . .
C7 N2 C4 122(3) . .
N2 O3 Ce1 136(2) . 2_658
N2 C4 C5 118(3) . .
N1 C3 C9 117(2) . .
C2 N1 O2 121(2) . .
C2 N1 C3 119(3) . .
O2 N1 C3 120(2) . .
N1 O2 Ce1 130.6(17) . 1_655
N1 C2 C1 123(3) . .
C13 C1 C2 121(3) . .
W9 O1 W1 125.4(8) . .

loop_
_geom_bond_atom_site_label_1
_geom_bond_atom_site_label_2
_geom_bond_distance
_geom_bond_site_symmetry_2
W15 O30 1.713(15) .
W15 O33 1.836(12) .
W15 O48 1.895(13) .
W15 O25 1.903(13) .
W15 O29 2.057(13) .
W15 O61 2.358(16) .
W14 O32 1.761(14) .
W14 O22 1.828(12) 2_738
W14 O25 1.874(14) .
W14 O49 1.884(12) .
W14 O65 2.029(12) .
W14 O5 2.370(14) .
W13 O63 1.735(14) .
W13 O26 1.752(13) .
W13 O13 1.875(14) .
W13 O49 1.959(13) .
W13 O72 2.107(13) .
W13 O5 2.355(11) .
W12 O55 1.720(14) .
W12 O12 1.784(15) .
W12 O16 1.907(16) .
W12 O9 1.952(14) .
W12 O47 2.069(15) .
W12 O58 2.370(13) .
W11 O14 1.722(16) .
W11 O10 1.777(15) .
W11 O13 1.924(14) .
W11 O16 1.934(14) .
W11 O27 2.055(15) .
W11 O58 2.345(13) .
W10 O42 1.706(15) .
W10 O29 1.796(13) .
W10 O41 1.846(13) .
W10 O23 1.928(13) .
W10 O51 2.011(14) .
W10 O28 2.345(14) .
W9 O7 1.711(16) .
W9 O4 1.900(16) .
W9 O57 1.862(14) .
W9 O51 1.876(15) .
W9 O1 1.890(16) .
W9 O38 2.362(12) .
W8 O17 1.757(14) .
W8 O21 1.779(13) .
W8 O9 1.856(14) .
W8 O48 1.938(14) .
W8 O20 2.076(14) .
W8 O61 2.344(12) .
W7 O66 1.759(14) .
W7 O20 1.793(14) .
W7 O18 1.888(18) .
W7 O23 1.893(12) .
W7 O39 1.986(14) .
W7 O28 2.383(13) .
W6 O69 1.708(15) .
W6 O72 1.765(14) .
W6 O19 1.892(15) .
W6 O68 1.893(15) .
W6 O11 2.020(13) .
W6 O43 2.312(12) .
W5 O34 1.727(16) .
W5 O65 1.824(12) .
W5 O41 1.900(13) .
W5 O68 1.905(14) .
W5 O57 2.021(13) .
W5 O43 2.401(13) .
W4 O36 1.703(16) .
W4 O27 1.801(15) .
W4 O19 1.897(14) .
W4 O60 1.915(15) .
W4 O71 2.009(13) .
W4 O45 2.391(15) .
W3 O8 1.718(17) .
W3 O47 1.788(15) .
W3 O18 1.889(17) .
W3 O60 1.944(17) .
W3 O70 2.023(14) .
W3 O45 2.374(14) .
Ce2 O15 2.382(15) .
Ce2 O52 2.398(15) .
Ce2 O50 2.519(16) .
Ce2 O34 2.530(16) .
Ce2 O56 2.574(17) .
Ce2 O42 2.565(15) 2_648
Ce2 O67 2.57(3) .
Ce2 O64 2.62(3) .
Ce2 O53 2.647(19) .
W2 O62 1.739(15) .
W2 O39 1.877(14) .
W2 O70 1.882(14) .
W2 O54 1.956(15) .
W2 O4 1.953(16) .
W2 O38 2.349(13) .
W1 O31 1.720(17) .
W1 O11 1.853(13) .
W1 O71 1.855(13) .
W1 O54 1.878(15) .
W1 O1 1.965(16) .
W1 O38 2.369(14) .
Ce1 O3 2.43(3) 2_658
Ce1 O37 2.439(19) .
Ce1 O2 2.467(17) 1_455
Ce1 O59 2.56(2) .
Ce1 O6 2.57(3) .
Ce1 O46 2.59(2) .
Ce1 O7 2.589(16) .
Ce1 O44 2.58(2) .
Ce1 O40 2.614(18) .
P2 O43 1.500(13) .
P2 O45 1.505(15) .
P2 O28 1.510(14) .
P2 O38 1.609(14) .
Mn2 O21 2.070(14) .
Mn2 O26 2.094(13) 2_738
Mn2 O22 2.171(13) .
Mn2 O33 2.187(13) .
Mn2 O24 2.255(13) 2_738
Mn2 O24 2.263(14) .
Mn1 O10 2.089(15) .
Mn1 O12 2.079(15) .
Mn1 O33 2.143(13) 2_738
Mn1 O22 2.170(13) .
Mn1 O24 2.246(13) .
Mn1 O35 2.267(15) .
P1 O5 1.509(12) .
P1 O61 1.539(13) .
P1 O58 1.543(14) .
P1 O24 1.611(13) .
C25 C5 1.36(4) .
C25 C11 1.41(3) .
C25 C24 1.45(3) .
C24 C23 1.37(3) .
C24 C14 1.42(3) .
N5 C20 1.34(3) .
N5 C15 1.39(3) .
N5 O15 1.34(2) .
C23 C20 1.40(3) .
C22 C8 1.29(4) .
C22 C10 1.35(4) .
C21 N3 1.30(4) .
C21 C6 1.41(4) .
C19 C17 1.35(3) .
C19 C16 1.43(3) .
C18 C12 1.38(3) .
C18 C17 1.37(3) .
C17 C13 1.43(4) .
C16 N4 1.31(3) .
O67 O67 1.82(10) 2_648
O52 N4 1.32(2) .
C15 C14 1.27(3) .
O42 Ce2 2.565(15) 2_648
O37 N3 1.32(2) .
O33 Mn1 2.143(13) 2_738
O31 Na1 2.34(2) .
O26 Mn2 2.094(13) 2_738
O24 Mn2 2.255(13) 2_738
O22 W14 1.828(12) 2_738
N4 C12 1.32(3) .
N3 C8 1.36(3) .
C13 C9 1.35(3) .
C13 C1 1.36(4) .
C11 C7 1.34(4) .
C10 C6 1.44(4) .
C10 C10 1.55(7) 2_557
C9 C3 1.41(4) .
C7 N2 1.30(3) .
C5 C4 1.35(5) .
N2 O3 1.28(3) .
N2 C4 1.31(4) .
O3 Ce1 2.43(3) 2_658
C3 N1 1.39(3) .
N1 C2 1.28(4) .
N1 O2 1.38(3) .
O2 Ce1 2.467(17) 1_655
C2 C1 1.38(5) .

loop_
_platon_squeeze_void_nr
_platon_squeeze_void_average_x
_platon_squeeze_void_average_y
_platon_squeeze_void_average_z
_platon_squeeze_void_volume
_platon_squeeze_void_count_electrons
1 0.112 0.388 1.000 916.5 77.3
2 0.443 0.569 0.359 10.3 4.9
3 0.557 0.431 0.641 10.3 8.2
